data_4321538
loop_
_publ_author_name
'Qian-Feng Zhang'
'Hegen Zheng'
'Wai-Yeung Wong'
'Wing-Tak Wong'
'Wa-Hung Leung'

_publ_section_title
;
 Ruthenium(II) Ammine and Hydrazine Complexes with [N(Ph2PQ)2]- (Q = S,
 Se) Ligands
;
_journal_name_full 'Inorganic Chemistry'
_journal_page_first 5255
_journal_page_last 5264
_journal_paper_doi 10.1021/ic000291c
_journal_volume 39
_journal_year 2000
_chemical_formula_sum 'C71 H67 N4 P5 Ru S4'
_chemical_formula_weight 1360.45
_chemical_name_systematic
; 
 ? 
;
_space_group_IT_number 14
_symmetry_cell_setting monoclinic
_symmetry_space_group_name_Hall '-P 2yn'
_symmetry_space_group_name_H-M 'P 1 21/n 1'
_atom_sites_solution_hydrogens geom
_atom_sites_solution_primary direct
_atom_sites_solution_secondary difmap
_audit_creation_method SHELXL-97
_cell_angle_alpha 90.00
_cell_angle_beta 100.73(3)
_cell_angle_gamma 90.00
_cell_formula_units_Z 4
_cell_length_a 13.316(3)
_cell_length_b 20.094(4)
_cell_length_c 25.977(5)
_cell_measurement_temperature 293(2)
_cell_volume 6829(3)
_computing_structure_refinement 'SHELXL-97 (Sheldrick, 1997)'
_computing_structure_solution 'SHELXS-97 (Sheldrick, 1990)'
_diffrn_ambient_temperature 293(2)
_diffrn_measured_fraction_theta_full 0.968
_diffrn_measured_fraction_theta_max 0.968
_diffrn_radiation_monochromator graphite
_diffrn_radiation_source 'fine-focus sealed tube'
_diffrn_radiation_type MoK\a
_diffrn_radiation_wavelength 0.71073
_diffrn_reflns_av_R_equivalents 0.0323
_diffrn_reflns_av_sigmaI/netI 0.0307
_diffrn_reflns_limit_h_max 17
_diffrn_reflns_limit_h_min -17
_diffrn_reflns_limit_k_max 15
_diffrn_reflns_limit_k_min -26
_diffrn_reflns_limit_l_max 33
_diffrn_reflns_limit_l_min -33
_diffrn_reflns_number 39245
_diffrn_reflns_theta_full 27.53
_diffrn_reflns_theta_max 27.53
_diffrn_reflns_theta_min 1.29
_exptl_absorpt_coefficient_mu 0.513
_exptl_crystal_density_diffrn 1.323
_exptl_crystal_density_method 'not measured'
_exptl_crystal_F_000 2816
_refine_diff_density_max 0.956
_refine_diff_density_min -0.702
_refine_diff_density_rms 0.109
_refine_ls_extinction_coef 0.00074(9)
_refine_ls_extinction_expression Fc^*^=kFc[1+0.001xFc^2^\l^3^/sin(2\q)]^-1/4^
_refine_ls_extinction_method SHELXL
_refine_ls_goodness_of_fit_ref 1.145
_refine_ls_hydrogen_treatment mixed
_refine_ls_matrix_type full
_refine_ls_number_parameters 767
_refine_ls_number_reflns 15237
_refine_ls_number_restraints 0
_refine_ls_restrained_S_all 1.145
_refine_ls_R_factor_all 0.0670
_refine_ls_R_factor_gt 0.0504
_refine_ls_shift/su_max 0.025
_refine_ls_shift/su_mean 0.001
_refine_ls_structure_factor_coef Fsqd
_refine_ls_weighting_details 'calc w=1/[\s^2^(Fo^2^)+(0.0503P)^2^+9.4376P] where P=(Fo^2^+2Fc^2^)/3'
_refine_ls_weighting_scheme calc
_refine_ls_wR_factor_gt 0.1209
_refine_ls_wR_factor_ref 0.1358
_reflns_number_gt 12392
_reflns_number_total 15237
_reflns_threshold_expression >2sigma(I)
_cod_data_source_file ic000291c_4.cif
_cod_data_source_block wy0077wm
_cod_original_cell_volume 6829(2)
_cod_database_code 4321538

loop_
_symmetry_equiv_pos_as_xyz
'x, y, z'
'-x+1/2, y+1/2, -z+1/2'
'-x, -y, -z'
'x-1/2, -y-1/2, z-1/2'

loop_
_atom_site_label
_atom_site_type_symbol
_atom_site_fract_x
_atom_site_fract_y
_atom_site_fract_z
_atom_site_U_iso_or_equiv
_atom_site_adp_type
_atom_site_occupancy
_atom_site_symmetry_multiplicity
_atom_site_calc_flag
_atom_site_refinement_flags
_atom_site_disorder_assembly
_atom_site_disorder_group
C58 C 1.0731(3) -0.1351(2) 0.1901(2) 0.0664(12) Uani 1 1 d . . .
H58 H 1.1066 -0.1758 0.1908 0.080 Uiso 1 1 calc R . .
Ru1 Ru 0.962665(18) 0.164139(13) 0.157651(10) 0.03094(8) Uani 1 1 d . . .
P3 P 0.89874(6) 0.16038(4) 0.01204(3) 0.03441(18) Uani 1 1 d . . .
P4 P 0.75999(6) 0.23909(4) 0.06076(3) 0.03657(19) Uani 1 1 d . . .
S4 S 0.78511(6) 0.19200(5) 0.13021(3) 0.03863(19) Uani 1 1 d . . .
P5 P 0.90477(6) 0.06668(4) 0.18818(3) 0.03494(18) Uani 1 1 d . . .
P2 P 1.22292(6) 0.19535(5) 0.22769(4) 0.03804(19) Uani 1 1 d . . .
S1 S 1.01895(7) 0.27015(5) 0.12185(4) 0.0424(2) Uani 1 1 d . . .
S3 S 0.97816(7) 0.11204(5) 0.07433(3) 0.0418(2) Uani 1 1 d . . .
S2 S 1.13936(6) 0.12780(5) 0.18152(4) 0.0460(2) Uani 1 1 d . . .
P1 P 1.13723(7) 0.31073(5) 0.17087(4) 0.0396(2) Uani 1 1 d . . .
N1 N 1.1861(2) 0.27135(15) 0.22332(12) 0.0412(6) Uani 1 1 d . . .
N2 N 0.8330(2) 0.22438(14) 0.01989(11) 0.0391(6) Uani 1 1 d . . .
C32 C 0.7270(3) 0.1189(2) -0.05921(14) 0.0462(8) Uani 1 1 d . . .
H32 H 0.7070 0.1633 -0.0592 0.055 Uiso 1 1 calc R . .
C19 C 1.2321(3) 0.1715(2) 0.29563(14) 0.0447(8) Uani 1 1 d . . .
C43 C 0.6277(3) 0.2202(2) 0.03121(14) 0.0428(8) Uani 1 1 d . . .
C49 C 0.7798(2) 0.03437(17) 0.15346(14) 0.0407(7) Uani 1 1 d . . .
N4 N 0.9005(4) 0.2474(2) 0.25092(15) 0.0769(13) Uani 1 1 d . . .
C61 C 0.8949(3) 0.07424(18) 0.25774(14) 0.0453(8) Uani 1 1 d . . .
C31 C 0.8186(2) 0.09907(18) -0.02831(13) 0.0377(7) Uani 1 1 d . . .
C60 C 0.9478(3) -0.0657(2) 0.21811(19) 0.0580(10) Uani 1 1 d . . .
H60 H 0.8958 -0.0603 0.2372 0.070 Uiso 1 1 calc R . .
C57 C 1.0993(3) -0.0837(2) 0.16059(18) 0.0543(10) Uani 1 1 d . . .
H57 H 1.1498 -0.0899 0.1407 0.065 Uiso 1 1 calc R . .
N3 N 0.9734(2) 0.20902(15) 0.23152(11) 0.0394(6) Uani 1 1 d . . .
H3A H 0.9891 0.1756 0.2547 0.047 Uiso 1 1 calc R . .
H3B H 1.0295 0.2349 0.2352 0.047 Uiso 1 1 calc R . .
C25 C 0.9876(3) 0.1884(2) -0.02886(14) 0.0442(8) Uani 1 1 d . . .
C14 C 1.4356(3) 0.1958(2) 0.2571(2) 0.0578(11) Uani 1 1 d . . .
H14 H 1.4250 0.2004 0.2913 0.069 Uiso 1 1 calc R . .
C56 C 1.0508(3) -0.02250(19) 0.16022(15) 0.0442(8) Uani 1 1 d . . .
H56 H 1.0695 0.0122 0.1402 0.053 Uiso 1 1 calc R . .
C37 C 0.7592(3) 0.32834(18) 0.06836(15) 0.0453(8) Uani 1 1 d . . .
C52 C 0.5995(3) -0.0137(2) 0.0920(2) 0.0642(12) Uani 1 1 d . . .
H52 H 0.5396 -0.0296 0.0715 0.077 Uiso 1 1 calc R . .
C38 C 0.6976(4) 0.3574(2) 0.0998(2) 0.0652(12) Uani 1 1 d . . .
H38 H 0.6577 0.3308 0.1173 0.078 Uiso 1 1 calc R . .
C55 C 0.9750(3) -0.01257(17) 0.18929(15) 0.0419(8) Uani 1 1 d . . .
C48 C 0.5851(3) 0.1599(2) 0.03988(16) 0.0565(10) Uani 1 1 d . . .
H48 H 0.6220 0.1299 0.0633 0.068 Uiso 1 1 calc R . .
C8 C 1.1489(4) 0.4136(2) 0.24307(17) 0.0602(11) Uani 1 1 d . . .
H8 H 1.2003 0.3886 0.2633 0.072 Uiso 1 1 calc R . .
C7 C 1.1010(3) 0.39046(18) 0.19504(15) 0.0449(8) Uani 1 1 d . . .
C42 C 0.8189(3) 0.3691(2) 0.04322(17) 0.0574(10) Uani 1 1 d . . .
H42 H 0.8618 0.3502 0.0228 0.069 Uiso 1 1 calc R . .
C1 C 1.2351(3) 0.3318(2) 0.13317(17) 0.0589(11) Uani 1 1 d . . .
C67 C 0.8728(3) 0.3085(2) 0.22205(17) 0.0541(10) Uani 1 1 d . . .
H67A H 0.8542 0.2994 0.1848 0.065 Uiso 1 1 calc R . .
H67B H 0.9295 0.3395 0.2277 0.065 Uiso 1 1 calc R . .
C66 C 0.9777(4) 0.0550(3) 0.29562(17) 0.0666(12) Uani 1 1 d . . .
H66 H 1.0345 0.0355 0.2858 0.080 Uiso 1 1 calc R . .
C59 C 0.9967(4) -0.1262(2) 0.2188(2) 0.0695(13) Uani 1 1 d . . .
H59 H 0.9782 -0.1610 0.2387 0.083 Uiso 1 1 calc R . .
C13 C 1.3536(3) 0.18801(19) 0.21654(16) 0.0472(9) Uani 1 1 d . . .
C36 C 0.8469(3) 0.0326(2) -0.02913(15) 0.0487(9) Uani 1 1 d . . .
H36 H 0.9079 0.0185 -0.0085 0.058 Uiso 1 1 calc R . .
C20 C 1.2489(4) 0.1052(2) 0.30899(19) 0.0692(12) Uani 1 1 d . . .
H20 H 1.2545 0.0743 0.2830 0.083 Uiso 1 1 calc R . .
C68 C 0.7825(4) 0.3370(3) 0.2425(2) 0.0841(17) Uani 1 1 d . . .
H68A H 0.7615 0.3783 0.2243 0.101 Uiso 1 1 calc R . .
H68B H 0.7257 0.3061 0.2351 0.101 Uiso 1 1 calc R . .
C24 C 1.2233(4) 0.2164(3) 0.33453(17) 0.0639(11) Uani 1 1 d . . .
H24 H 1.2125 0.2612 0.3266 0.077 Uiso 1 1 calc R . .
C15 C 1.5341(3) 0.1967(3) 0.2466(3) 0.0823(17) Uani 1 1 d . . .
H15 H 1.5894 0.2017 0.2740 0.099 Uiso 1 1 calc R . .
C53 C 0.6012(3) 0.0059(3) 0.1422(2) 0.0758(15) Uani 1 1 d . . .
H53 H 0.5415 0.0039 0.1559 0.091 Uiso 1 1 calc R . .
C30 C 1.0553(3) 0.1447(3) -0.0447(2) 0.0674(12) Uani 1 1 d . . .
H30 H 1.0552 0.1001 -0.0350 0.081 Uiso 1 1 calc R . .
C33 C 0.6649(3) 0.0732(2) -0.09000(16) 0.0572(11) Uani 1 1 d . . .
H33 H 0.6035 0.0868 -0.1105 0.069 Uiso 1 1 calc R . .
C62 C 0.8140(4) 0.1042(3) 0.27394(19) 0.0694(13) Uani 1 1 d . . .
H62 H 0.7602 0.1206 0.2492 0.083 Uiso 1 1 calc R . .
C44 C 0.5726(4) 0.2642(3) -0.00450(19) 0.0675(12) Uani 1 1 d . . .
H44 H 0.6009 0.3049 -0.0110 0.081 Uiso 1 1 calc R . .
C47 C 0.4877(4) 0.1434(3) 0.01400(19) 0.0736(14) Uani 1 1 d . . .
H47 H 0.4593 0.1026 0.0202 0.088 Uiso 1 1 calc R . .
C50 C 0.7756(3) 0.0142(3) 0.10286(18) 0.0652(13) Uani 1 1 d . . .
H50 H 0.8345 0.0167 0.0885 0.078 Uiso 1 1 calc R . .
C41 C 0.8154(5) 0.4374(2) 0.0482(2) 0.0798(15) Uani 1 1 d . . .
H41 H 0.8554 0.4643 0.0310 0.096 Uiso 1 1 calc R . .
C71 C 0.9348(5) 0.2606(3) 0.30744(19) 0.097(2) Uani 1 1 d . . .
H71A H 0.9920 0.2913 0.3127 0.117 Uiso 1 1 calc R . .
H71B H 0.9569 0.2195 0.3257 0.117 Uiso 1 1 calc R . .
C51 C 0.6868(4) -0.0096(3) 0.0722(2) 0.0753(15) Uani 1 1 d . . .
H51 H 0.6868 -0.0229 0.0379 0.090 Uiso 1 1 calc R . .
C18 C 1.3704(4) 0.1801(3) 0.1663(2) 0.0854(17) Uani 1 1 d . . .
H18 H 1.3159 0.1734 0.1388 0.102 Uiso 1 1 calc R . .
C65 C 0.9752(5) 0.0651(3) 0.3485(2) 0.0896(18) Uani 1 1 d . . .
H65 H 1.0319 0.0536 0.3735 0.107 Uiso 1 1 calc R . .
C2 C 1.3225(4) 0.3632(3) 0.1573(2) 0.0894(18) Uani 1 1 d . . .
H2 H 1.3303 0.3744 0.1925 0.107 Uiso 1 1 calc R . .
C26 C 0.9879(5) 0.2524(3) -0.0447(3) 0.095(2) Uani 1 1 d . . .
H26 H 0.9410 0.2822 -0.0353 0.114 Uiso 1 1 calc R . .
C39 C 0.6957(5) 0.4262(3) 0.1051(3) 0.0907(18) Uani 1 1 d . . .
H39 H 0.6553 0.4454 0.1267 0.109 Uiso 1 1 calc R . .
C40 C 0.7524(5) 0.4658(3) 0.0789(3) 0.0898(18) Uani 1 1 d . . .
H40 H 0.7487 0.5118 0.0816 0.108 Uiso 1 1 calc R . .
C54 C 0.6908(3) 0.0288(3) 0.17354(19) 0.0658(12) Uani 1 1 d . . .
H54 H 0.6909 0.0405 0.2082 0.079 Uiso 1 1 calc R . .
C46 C 0.4338(4) 0.1868(3) -0.0203(2) 0.0860(17) Uani 1 1 d . . .
H46 H 0.3680 0.1757 -0.0372 0.103 Uiso 1 1 calc R . .
C21 C 1.2577(5) 0.0844(3) 0.3601(2) 0.0907(18) Uani 1 1 d . . .
H21 H 1.2708 0.0399 0.3688 0.109 Uiso 1 1 calc R . .
C12 C 1.0244(4) 0.4276(2) 0.1657(2) 0.0728(13) Uani 1 1 d . . .
H12 H 0.9920 0.4127 0.1329 0.087 Uiso 1 1 calc R . .
C29 C 1.1238(4) 0.1669(3) -0.0751(2) 0.0824(16) Uani 1 1 d . . .
H29 H 1.1694 0.1371 -0.0856 0.099 Uiso 1 1 calc R . .
C6 C 1.2268(5) 0.3135(5) 0.0819(2) 0.127(3) Uani 1 1 d . . .
H6 H 1.1688 0.2912 0.0649 0.152 Uiso 1 1 calc R . .
C63 C 0.8113(5) 0.1106(3) 0.3273(3) 0.0919(19) Uani 1 1 d . . .
H63 H 0.7536 0.1283 0.3377 0.110 Uiso 1 1 calc R . .
C64 C 0.8925(6) 0.0911(3) 0.3640(2) 0.093(2) Uani 1 1 d . . .
H64 H 0.8910 0.0957 0.3995 0.112 Uiso 1 1 calc R . .
C35 C 0.7854(3) -0.0129(2) -0.06032(17) 0.0555(10) Uani 1 1 d . . .
H35 H 0.8054 -0.0571 -0.0610 0.067 Uiso 1 1 calc R . .
C34 C 0.6943(3) 0.0077(2) -0.09027(17) 0.0570(10) Uani 1 1 d . . .
H34 H 0.6524 -0.0230 -0.1108 0.068 Uiso 1 1 calc R . .
C9 C 1.1206(5) 0.4746(3) 0.2615(2) 0.0777(15) Uani 1 1 d . . .
H9 H 1.1548 0.4907 0.2936 0.093 Uiso 1 1 calc R . .
C16 C 1.5506(5) 0.1905(3) 0.1976(4) 0.101(2) Uani 1 1 d . . .
H16 H 1.6169 0.1919 0.1911 0.122 Uiso 1 1 calc R . .
C23 C 1.2306(6) 0.1941(4) 0.3856(2) 0.097(2) Uani 1 1 d . . .
H23 H 1.2242 0.2245 0.4118 0.116 Uiso 1 1 calc R . .
C10 C 1.0441(5) 0.5107(2) 0.2333(2) 0.0822(16) Uani 1 1 d . . .
H10 H 1.0245 0.5508 0.2463 0.099 Uiso 1 1 calc R . .
C11 C 0.9954(5) 0.4880(3) 0.1854(3) 0.0916(18) Uani 1 1 d . . .
H11 H 0.9428 0.5129 0.1658 0.110 Uiso 1 1 calc R . .
C22 C 1.2468(5) 0.1293(4) 0.3981(2) 0.0957(19) Uani 1 1 d . . .
H22 H 1.2506 0.1154 0.4326 0.115 Uiso 1 1 calc R . .
C17 C 1.4705(5) 0.1822(4) 0.1572(3) 0.115(3) Uani 1 1 d . . .
H17 H 1.4825 0.1779 0.1232 0.138 Uiso 1 1 calc R . .
C28 C 1.1247(5) 0.2305(4) -0.0893(3) 0.0937(19) Uani 1 1 d . . .
H28 H 1.1716 0.2450 -0.1093 0.112 Uiso 1 1 calc R . .
C45 C 0.4749(4) 0.2470(3) -0.0306(2) 0.0890(18) Uani 1 1 d . . .
H45 H 0.4378 0.2761 -0.0547 0.107 Uiso 1 1 calc R . .
C3 C 1.3994(5) 0.3787(4) 0.1299(3) 0.126(3) Uani 1 1 d . . .
H3 H 1.4579 0.4004 0.1469 0.152 Uiso 1 1 calc R . .
C69 C 0.8075(5) 0.3500(3) 0.3003(2) 0.0929(19) Uani 1 1 d . . .
H69A H 0.8575 0.3855 0.3075 0.111 Uiso 1 1 calc R . .
H69B H 0.7463 0.3642 0.3125 0.111 Uiso 1 1 calc R . .
C70 C 0.8481(6) 0.2897(4) 0.3284(2) 0.115(3) Uani 1 1 d . . .
H70A H 0.7940 0.2569 0.3259 0.138 Uiso 1 1 calc R . .
H70B H 0.8708 0.3003 0.3652 0.138 Uiso 1 1 calc R . .
C27 C 1.0572(6) 0.2743(4) -0.0749(3) 0.129(3) Uani 1 1 d . . .
H27 H 1.0575 0.3187 -0.0851 0.155 Uiso 1 1 calc R . .
C4 C 1.3901(6) 0.3626(6) 0.0795(3) 0.158(4) Uani 1 1 d . . .
H4 H 1.4407 0.3745 0.0610 0.189 Uiso 1 1 calc R . .
C5 C 1.3062(7) 0.3286(7) 0.0552(3) 0.191(6) Uani 1 1 d . . .
H5 H 1.3015 0.3152 0.0206 0.229 Uiso 1 1 calc R . .

loop_
_atom_site_aniso_label
_atom_site_aniso_U_11
_atom_site_aniso_U_22
_atom_site_aniso_U_33
_atom_site_aniso_U_23
_atom_site_aniso_U_13
_atom_site_aniso_U_12
C58 0.053(2) 0.049(2) 0.097(4) 0.010(2) 0.013(2) 0.017(2)
Ru1 0.02512(12) 0.03567(14) 0.03237(13) -0.00401(10) 0.00621(9) -0.00021(10)
P3 0.0287(4) 0.0406(4) 0.0346(4) -0.0051(3) 0.0076(3) 0.0029(3)
P4 0.0312(4) 0.0398(5) 0.0388(4) -0.0046(4) 0.0068(3) 0.0063(3)
S4 0.0284(4) 0.0493(5) 0.0396(4) 0.0011(4) 0.0098(3) 0.0047(3)
P5 0.0292(4) 0.0364(4) 0.0399(4) -0.0020(3) 0.0082(3) -0.0001(3)
P2 0.0265(4) 0.0451(5) 0.0423(5) -0.0083(4) 0.0060(3) 0.0001(3)
S1 0.0383(4) 0.0425(5) 0.0443(5) -0.0003(4) 0.0022(4) -0.0059(4)
S3 0.0420(4) 0.0460(5) 0.0363(4) -0.0063(4) 0.0048(3) 0.0127(4)
S2 0.0309(4) 0.0462(5) 0.0576(5) -0.0165(4) -0.0003(4) 0.0035(4)
P1 0.0325(4) 0.0425(5) 0.0449(5) -0.0069(4) 0.0099(4) -0.0053(4)
N1 0.0335(14) 0.0429(16) 0.0467(16) -0.0102(13) 0.0062(12) -0.0014(12)
N2 0.0385(15) 0.0407(16) 0.0395(15) -0.0015(12) 0.0109(12) 0.0051(12)
C32 0.0376(18) 0.053(2) 0.047(2) -0.0077(17) 0.0054(15) 0.0036(16)
C19 0.0328(17) 0.058(2) 0.0437(19) -0.0054(17) 0.0074(14) 0.0015(16)
C43 0.0324(16) 0.057(2) 0.0395(17) -0.0118(16) 0.0066(14) 0.0086(15)
C49 0.0310(16) 0.0389(18) 0.052(2) 0.0010(15) 0.0073(14) -0.0026(14)
N4 0.114(3) 0.060(2) 0.049(2) -0.0144(18) -0.007(2) 0.030(2)
C61 0.051(2) 0.044(2) 0.0445(19) -0.0005(16) 0.0170(16) -0.0104(16)
C31 0.0305(15) 0.0474(19) 0.0369(16) -0.0065(14) 0.0107(13) 0.0008(14)
C60 0.045(2) 0.049(2) 0.083(3) 0.010(2) 0.020(2) 0.0033(18)
C57 0.043(2) 0.051(2) 0.071(3) -0.003(2) 0.0145(19) 0.0088(17)
N3 0.0282(13) 0.0477(17) 0.0426(15) 0.0011(13) 0.0074(11) -0.0024(12)
C25 0.0355(17) 0.056(2) 0.0429(19) -0.0051(16) 0.0118(14) 0.0002(16)
C14 0.0366(19) 0.048(2) 0.087(3) -0.010(2) 0.0066(19) -0.0014(17)
C56 0.0396(18) 0.0426(19) 0.050(2) -0.0005(16) 0.0081(15) 0.0022(15)
C37 0.048(2) 0.0408(19) 0.0457(19) -0.0039(15) 0.0055(16) 0.0094(16)
C52 0.041(2) 0.069(3) 0.078(3) -0.009(2) 0.000(2) -0.015(2)
C38 0.068(3) 0.054(3) 0.078(3) -0.009(2) 0.024(2) 0.012(2)
C55 0.0321(16) 0.0363(18) 0.057(2) 0.0029(15) 0.0083(15) 0.0006(14)
C48 0.040(2) 0.074(3) 0.052(2) 0.000(2) 0.0004(17) -0.0046(19)
C8 0.077(3) 0.048(2) 0.056(2) -0.0111(19) 0.014(2) -0.003(2)
C7 0.0430(19) 0.0415(19) 0.053(2) -0.0027(16) 0.0154(16) -0.0097(15)
C42 0.062(3) 0.050(2) 0.062(2) -0.002(2) 0.016(2) 0.005(2)
C1 0.047(2) 0.078(3) 0.056(2) -0.010(2) 0.0223(19) -0.013(2)
C67 0.052(2) 0.047(2) 0.063(2) -0.0047(19) 0.0115(19) 0.0051(18)
C66 0.067(3) 0.078(3) 0.053(2) 0.004(2) 0.008(2) -0.011(2)
C59 0.059(3) 0.047(2) 0.104(4) 0.022(2) 0.021(3) 0.006(2)
C13 0.0311(17) 0.046(2) 0.066(2) -0.0061(18) 0.0143(16) 0.0028(15)
C36 0.0407(19) 0.052(2) 0.053(2) -0.0093(17) 0.0060(16) 0.0052(16)
C20 0.086(3) 0.062(3) 0.061(3) 0.001(2) 0.017(2) 0.012(3)
C68 0.061(3) 0.121(5) 0.072(3) -0.002(3) 0.018(2) 0.025(3)
C24 0.071(3) 0.069(3) 0.053(2) -0.015(2) 0.015(2) -0.009(2)
C15 0.032(2) 0.065(3) 0.149(6) -0.008(3) 0.014(3) -0.002(2)
C53 0.031(2) 0.100(4) 0.099(4) -0.020(3) 0.017(2) -0.015(2)
C30 0.055(3) 0.070(3) 0.085(3) -0.003(3) 0.035(2) 0.007(2)
C33 0.0349(19) 0.081(3) 0.053(2) -0.009(2) 0.0006(16) -0.0011(19)
C62 0.070(3) 0.078(3) 0.067(3) -0.015(2) 0.030(2) -0.006(3)
C44 0.056(3) 0.072(3) 0.067(3) 0.001(2) -0.008(2) 0.009(2)
C47 0.052(3) 0.101(4) 0.066(3) -0.010(3) 0.006(2) -0.026(3)
C50 0.041(2) 0.091(3) 0.066(3) -0.026(2) 0.0167(19) -0.022(2)
C41 0.097(4) 0.049(3) 0.094(4) 0.005(3) 0.019(3) -0.001(3)
C71 0.141(5) 0.092(4) 0.048(3) -0.022(3) -0.011(3) 0.055(4)
C51 0.057(3) 0.098(4) 0.072(3) -0.030(3) 0.011(2) -0.028(3)
C18 0.059(3) 0.127(5) 0.076(3) -0.020(3) 0.028(3) 0.010(3)
C65 0.108(5) 0.103(4) 0.053(3) 0.002(3) 0.002(3) -0.032(4)
C2 0.064(3) 0.120(5) 0.092(4) -0.031(4) 0.036(3) -0.044(3)
C26 0.113(5) 0.068(3) 0.126(5) 0.023(3) 0.080(4) 0.012(3)
C39 0.102(4) 0.064(3) 0.110(5) -0.024(3) 0.029(4) 0.030(3)
C40 0.105(5) 0.043(3) 0.122(5) -0.015(3) 0.023(4) 0.012(3)
C54 0.042(2) 0.087(3) 0.072(3) -0.019(3) 0.020(2) -0.012(2)
C46 0.044(3) 0.120(5) 0.083(4) -0.013(3) -0.016(2) -0.006(3)
C21 0.114(5) 0.086(4) 0.071(3) 0.023(3) 0.014(3) 0.017(4)
C12 0.076(3) 0.051(3) 0.085(3) -0.005(2) 0.000(3) 0.005(2)
C29 0.050(3) 0.116(5) 0.091(4) -0.012(3) 0.038(3) 0.004(3)
C6 0.080(4) 0.233(9) 0.078(4) -0.043(5) 0.042(3) -0.056(5)
C63 0.111(5) 0.094(4) 0.088(4) -0.027(3) 0.063(4) -0.024(4)
C64 0.144(6) 0.094(4) 0.051(3) -0.007(3) 0.042(4) -0.047(4)
C35 0.056(2) 0.049(2) 0.061(2) -0.0125(19) 0.0100(19) -0.0008(19)
C34 0.046(2) 0.067(3) 0.057(2) -0.015(2) 0.0066(18) -0.012(2)
C9 0.110(4) 0.061(3) 0.064(3) -0.013(2) 0.020(3) -0.007(3)
C16 0.053(3) 0.085(4) 0.181(7) -0.005(4) 0.061(4) 0.004(3)
C23 0.142(6) 0.102(5) 0.047(3) -0.019(3) 0.021(3) -0.011(4)
C10 0.108(4) 0.045(3) 0.100(4) -0.013(3) 0.038(4) 0.000(3)
C11 0.095(4) 0.050(3) 0.122(5) -0.001(3) 0.000(4) 0.019(3)
C22 0.123(5) 0.108(5) 0.051(3) 0.013(3) 0.002(3) -0.011(4)
C17 0.087(5) 0.157(7) 0.122(6) -0.017(5) 0.072(5) 0.014(4)
C28 0.079(4) 0.111(5) 0.106(5) 0.015(4) 0.057(3) -0.006(4)
C45 0.065(3) 0.104(5) 0.082(4) -0.002(3) -0.031(3) 0.016(3)
C3 0.081(4) 0.190(8) 0.123(6) -0.033(6) 0.055(4) -0.072(5)
C69 0.089(4) 0.117(5) 0.074(3) -0.019(3) 0.019(3) 0.037(4)
C70 0.170(7) 0.120(6) 0.052(3) -0.014(3) 0.011(4) 0.042(5)
C27 0.150(7) 0.083(4) 0.189(8) 0.033(5) 0.123(6) 0.006(4)
C4 0.097(5) 0.279(13) 0.115(6) -0.016(7) 0.065(5) -0.070(7)
C5 0.109(6) 0.392(18) 0.090(5) -0.057(8) 0.066(5) -0.085(9)

loop_
_atom_type_symbol
_atom_type_description
_atom_type_scat_dispersion_real
_atom_type_scat_dispersion_imag
_atom_type_scat_source
C C 0.0033 0.0016 'International Tables Vol C Tables 4.2.6.8 and 6.1.1.4'
H H 0.0000 0.0000 'International Tables Vol C Tables 4.2.6.8 and 6.1.1.4'
N N 0.0061 0.0033 'International Tables Vol C Tables 4.2.6.8 and 6.1.1.4'
P P 0.1023 0.0942 'International Tables Vol C Tables 4.2.6.8 and 6.1.1.4'
Ru Ru -1.2594 0.8363 'International Tables Vol C Tables 4.2.6.8 and 6.1.1.4'
S S 0.1246 0.1234 'International Tables Vol C Tables 4.2.6.8 and 6.1.1.4'

loop_
_geom_angle_atom_site_label_1
_geom_angle_atom_site_label_2
_geom_angle_atom_site_label_3
_geom_angle
_geom_angle_site_symmetry_1
_geom_angle_site_symmetry_3
_geom_angle_publ_flag
C57 C58 C59 119.6(4) . . ?
N3 Ru1 P5 91.19(9) . . ?
N3 Ru1 S4 93.82(8) . . ?
P5 Ru1 S4 85.77(3) . . ?
N3 Ru1 S2 89.88(8) . . ?
P5 Ru1 S2 91.54(4) . . ?
S4 Ru1 S2 175.46(3) . . ?
N3 Ru1 S3 171.42(8) . . ?
P5 Ru1 S3 91.70(4) . . ?
S4 Ru1 S3 94.45(4) . . ?
S2 Ru1 S3 81.96(4) . . ?
N3 Ru1 S1 89.99(9) . . ?
P5 Ru1 S1 177.69(3) . . ?
S4 Ru1 S1 92.16(3) . . ?
S2 Ru1 S1 90.45(4) . . ?
S3 Ru1 S1 87.42(4) . . ?
N2 P3 C25 104.95(17) . . ?
N2 P3 C31 110.00(15) . . ?
C25 P3 C31 104.33(16) . . ?
N2 P3 S3 120.47(11) . . ?
C25 P3 S3 108.50(13) . . ?
C31 P3 S3 107.42(12) . . ?
N2 P4 C37 105.87(17) . . ?
N2 P4 C43 109.96(15) . . ?
C37 P4 C43 103.20(17) . . ?
N2 P4 S4 119.36(11) . . ?
C37 P4 S4 111.91(13) . . ?
C43 P4 S4 105.42(13) . . ?
P4 S4 Ru1 111.46(5) . . ?
C61 P5 C55 100.63(18) . . ?
C61 P5 C49 106.51(17) . . ?
C55 P5 C49 96.42(16) . . ?
C61 P5 Ru1 110.97(12) . . ?
C55 P5 Ru1 122.63(12) . . ?
C49 P5 Ru1 117.27(12) . . ?
N1 P2 C19 106.60(17) . . ?
N1 P2 C13 110.76(17) . . ?
C19 P2 C13 103.91(18) . . ?
N1 P2 S2 118.35(11) . . ?
C19 P2 S2 109.44(13) . . ?
C13 P2 S2 106.86(13) . . ?
P1 S1 Ru1 111.44(5) . . ?
P3 S3 Ru1 112.75(5) . . ?
P2 S2 Ru1 110.62(5) . . ?
N1 P1 C7 103.48(16) . . ?
N1 P1 C1 110.71(19) . . ?
C7 P1 C1 104.06(19) . . ?
N1 P1 S1 119.03(12) . . ?
C7 P1 S1 110.49(13) . . ?
C1 P1 S1 108.03(15) . . ?
P2 N1 P1 126.92(19) . . ?
P3 N2 P4 130.82(19) . . ?
C33 C32 C31 120.6(4) . . ?
C24 C19 C20 118.6(4) . . ?
C24 C19 P2 122.9(3) . . ?
C20 C19 P2 118.5(3) . . ?
C48 C43 C44 119.2(4) . . ?
C48 C43 P4 120.7(3) . . ?
C44 C43 P4 119.8(3) . . ?
C50 C49 C54 116.9(4) . . ?
C50 C49 P5 116.3(3) . . ?
C54 C49 P5 126.7(3) . . ?
N3 N4 C67 114.0(4) . . ?
N3 N4 C71 110.4(4) . . ?
C67 N4 C71 111.4(4) . . ?
C62 C61 C66 118.1(4) . . ?
C62 C61 P5 122.9(3) . . ?
C66 C61 P5 118.7(3) . . ?
C32 C31 C36 118.6(3) . . ?
C32 C31 P3 119.7(3) . . ?
C36 C31 P3 121.7(3) . . ?
C59 C60 C55 121.0(4) . . ?
C58 C57 C56 120.4(4) . . ?
N4 N3 Ru1 129.0(2) . . ?
C26 C25 C30 118.5(4) . . ?
C26 C25 P3 120.8(3) . . ?
C30 C25 P3 120.7(3) . . ?
C13 C14 C15 119.6(5) . . ?
C55 C56 C57 120.6(4) . . ?
C42 C37 C38 118.8(4) . . ?
C42 C37 P4 121.4(3) . . ?
C38 C37 P4 119.8(3) . . ?
C51 C52 C53 119.0(4) . . ?
C37 C38 C39 120.0(5) . . ?
C56 C55 C60 118.2(3) . . ?
C56 C55 P5 122.4(3) . . ?
C60 C55 P5 119.3(3) . . ?
C43 C48 C47 120.6(4) . . ?
C7 C8 C9 120.0(5) . . ?
C8 C7 C12 119.4(4) . . ?
C8 C7 P1 120.3(3) . . ?
C12 C7 P1 120.3(3) . . ?
C41 C42 C37 120.8(4) . . ?
C6 C1 C2 118.6(5) . . ?
C6 C1 P1 121.7(4) . . ?
C2 C1 P1 119.6(4) . . ?
N4 C67 C68 106.4(4) . . ?
C61 C66 C65 119.8(5) . . ?
C60 C59 C58 120.1(4) . . ?
C18 C13 C14 119.5(4) . . ?
C18 C13 P2 119.3(3) . . ?
C14 C13 P2 120.9(3) . . ?
C35 C36 C31 120.7(4) . . ?
C21 C20 C19 121.0(5) . . ?
C69 C68 C67 112.0(4) . . ?
C19 C24 C23 119.4(5) . . ?
C16 C15 C14 120.9(6) . . ?
C52 C53 C54 121.1(4) . . ?
C25 C30 C29 120.1(5) . . ?
C34 C33 C32 119.9(4) . . ?
C61 C62 C63 120.9(5) . . ?
C43 C44 C45 119.8(5) . . ?
C46 C47 C48 120.0(5) . . ?
C49 C50 C51 122.3(4) . . ?
C42 C41 C40 119.9(5) . . ?
N4 C71 C70 108.5(5) . . ?
C52 C51 C50 120.1(5) . . ?
C13 C18 C17 119.2(6) . . ?
C64 C65 C66 121.5(6) . . ?
C1 C2 C3 121.0(6) . . ?
C25 C26 C27 120.9(5) . . ?
C40 C39 C38 120.6(5) . . ?
C39 C40 C41 120.0(5) . . ?
C49 C54 C53 120.5(4) . . ?
C47 C46 C45 120.9(4) . . ?
C22 C21 C20 119.6(6) . . ?
C7 C12 C11 119.7(5) . . ?
C28 C29 C30 120.6(5) . . ?
C1 C6 C5 119.5(6) . . ?
C64 C63 C62 120.2(6) . . ?
C65 C64 C63 119.3(5) . . ?
C34 C35 C36 119.8(4) . . ?
C33 C34 C35 120.4(4) . . ?
C10 C9 C8 120.7(5) . . ?
C15 C16 C17 120.2(5) . . ?
C22 C23 C24 121.5(5) . . ?
C9 C10 C11 119.8(5) . . ?
C10 C11 C12 120.3(5) . . ?
C23 C22 C21 119.8(5) . . ?
C16 C17 C18 120.5(6) . . ?
C29 C28 C27 120.2(5) . . ?
C46 C45 C44 119.6(5) . . ?
C4 C3 C2 120.5(6) . . ?
C70 C69 C68 110.3(5) . . ?
C69 C70 C71 112.6(6) . . ?
C28 C27 C26 119.6(6) . . ?
C3 C4 C5 119.8(6) . . ?
C4 C5 C6 120.6(7) . . ?

loop_
_geom_bond_atom_site_label_1
_geom_bond_atom_site_label_2
_geom_bond_distance
_geom_bond_site_symmetry_2
_geom_bond_publ_flag
C58 C57 1.369(6) . ?
C58 C59 1.381(7) . ?
Ru1 N3 2.101(3) . ?
Ru1 P5 2.2991(10) . ?
Ru1 S4 2.4051(10) . ?
Ru1 S2 2.4312(10) . ?
Ru1 S3 2.4474(9) . ?
Ru1 S1 2.4947(10) . ?
P3 N2 1.590(3) . ?
P3 C25 1.820(4) . ?
P3 C31 1.827(3) . ?
P3 S3 2.0108(13) . ?
P4 N2 1.595(3) . ?
P4 C37 1.804(4) . ?
P4 C43 1.826(4) . ?
P4 S4 2.0093(13) . ?
P5 C61 1.842(4) . ?
P5 C55 1.844(4) . ?
P5 C49 1.856(3) . ?
P2 N1 1.601(3) . ?
P2 C19 1.811(4) . ?
P2 C13 1.822(4) . ?
P2 S2 2.0055(13) . ?
S1 P1 2.0051(14) . ?
P1 N1 1.605(3) . ?
P1 C7 1.818(4) . ?
P1 C1 1.820(4) . ?
C32 C33 1.386(5) . ?
C32 C31 1.388(5) . ?
C19 C24 1.375(6) . ?
C19 C20 1.384(6) . ?
C43 C48 1.374(6) . ?
C43 C44 1.388(6) . ?
C49 C50 1.366(6) . ?
C49 C54 1.385(5) . ?
N4 N3 1.405(5) . ?
N4 C67 1.449(6) . ?
N4 C71 1.478(6) . ?
C61 C62 1.367(6) . ?
C61 C66 1.389(6) . ?
C31 C36 1.390(5) . ?
C60 C59 1.376(6) . ?
C60 C55 1.390(5) . ?
C57 C56 1.388(5) . ?
C25 C26 1.351(7) . ?
C25 C30 1.376(6) . ?
C14 C13 1.378(6) . ?
C14 C15 1.389(6) . ?
C56 C55 1.383(5) . ?
C37 C42 1.387(6) . ?
C37 C38 1.389(6) . ?
C52 C51 1.358(6) . ?
C52 C53 1.359(7) . ?
C38 C39 1.391(7) . ?
C48 C47 1.386(6) . ?
C8 C7 1.372(6) . ?
C8 C9 1.394(6) . ?
C7 C12 1.375(6) . ?
C42 C41 1.380(6) . ?
C1 C6 1.365(7) . ?
C1 C2 1.368(6) . ?
C67 C68 1.514(6) . ?
C66 C65 1.394(7) . ?
C13 C18 1.373(6) . ?
C36 C35 1.384(5) . ?
C20 C21 1.377(7) . ?
C68 C69 1.500(7) . ?
C24 C23 1.385(7) . ?
C15 C16 1.337(9) . ?
C53 C54 1.391(6) . ?
C30 C29 1.386(7) . ?
C33 C34 1.374(6) . ?
C62 C63 1.400(7) . ?
C44 C45 1.394(7) . ?
C47 C46 1.353(8) . ?
C50 C51 1.383(6) . ?
C41 C40 1.384(8) . ?
C71 C70 1.485(9) . ?
C18 C17 1.397(7) . ?
C65 C64 1.347(9) . ?
C2 C3 1.386(7) . ?
C26 C27 1.388(7) . ?
C39 C40 1.362(8) . ?
C46 C45 1.375(9) . ?
C21 C22 1.366(8) . ?
C12 C11 1.399(7) . ?
C29 C28 1.331(8) . ?
C6 C5 1.402(8) . ?
C63 C64 1.360(9) . ?
C35 C34 1.376(6) . ?
C9 C10 1.349(8) . ?
C16 C17 1.361(10) . ?
C23 C22 1.350(9) . ?
C10 C11 1.370(8) . ?
C28 C27 1.361(9) . ?
C3 C4 1.332(10) . ?
C69 C70 1.466(9) . ?
C4 C5 1.360(11) . ?
